data_7114905
loop_
_publ_author_name
'Brouwer, Eric B.'
'Udachin, Kostantin A.'
'Enright, Gary D.'
'Ripmeester, John A.'
'Ooms, Kristopher J.'
'Halchuk, Peter A.'

_publ_section_title
;
 Self-inclusion and paraffin intercalation of the
 p-tert-butylcalix[4]arene host: a neutral organic clay mimic
;
_journal_issue 6
_journal_name_full 'Chemical Communications'
_journal_page_first 565
_journal_paper_doi 10.1039/b009133m
_journal_year 2001
_chemical_formula_sum 'C44 H56 O4'
_chemical_formula_weight 648.89
_chemical_name_systematic
; 
? 
;
_space_group_IT_number 14
_symmetry_cell_setting monoclinic
_symmetry_space_group_name_Hall '-P 2ybc'
_symmetry_space_group_name_H-M 'P 1 21/c 1'
_atom_sites_solution_hydrogens geom
_atom_sites_solution_primary direct
_atom_sites_solution_secondary difmap
_audit_creation_method SHELXL-97
_cell_angle_alpha 90.00
_cell_angle_beta 109.8520(10)
_cell_angle_gamma 90.00
_cell_formula_units_Z 4
_cell_length_a 9.5878(5)
_cell_length_b 30.5003(17)
_cell_length_c 13.5412(8)
_cell_measurement_temperature 173(2)
_cell_volume 3724.5(4)
_computing_structure_refinement 'SHELXL-97 (Sheldrick, 1997)'
_computing_structure_solution 'SHELXS-97 (Sheldrick, 1990)'
_diffrn_ambient_temperature 173(2)
_diffrn_measured_fraction_theta_full 0.975
_diffrn_measured_fraction_theta_max 0.975
_diffrn_radiation_monochromator graphite
_diffrn_radiation_source 'fine-focus sealed tube'
_diffrn_radiation_type MoK\a
_diffrn_radiation_wavelength 0.71070
_diffrn_reflns_av_R_equivalents 0.0343
_diffrn_reflns_av_sigmaI/netI 0.0373
_diffrn_reflns_limit_h_max 12
_diffrn_reflns_limit_h_min -12
_diffrn_reflns_limit_k_max 41
_diffrn_reflns_limit_k_min -41
_diffrn_reflns_limit_l_max 18
_diffrn_reflns_limit_l_min -18
_diffrn_reflns_number 43766
_diffrn_reflns_theta_full 28.74
_diffrn_reflns_theta_max 28.74
_diffrn_reflns_theta_min 1.73
_exptl_absorpt_coefficient_mu 0.072
_exptl_crystal_density_diffrn 1.157
_exptl_crystal_density_method 'not measured'
_exptl_crystal_F_000 1408
_exptl_crystal_size_max 0.4
_exptl_crystal_size_mid 0.4
_exptl_crystal_size_min 0.3
_refine_diff_density_max 0.225
_refine_diff_density_min -0.243
_refine_diff_density_rms 0.037
_refine_ls_extinction_method none
_refine_ls_goodness_of_fit_ref 0.958
_refine_ls_hydrogen_treatment mixed
_refine_ls_matrix_type full
_refine_ls_number_parameters 526
_refine_ls_number_reflns 9591
_refine_ls_number_restraints 0
_refine_ls_restrained_S_all 0.958
_refine_ls_R_factor_all 0.0707
_refine_ls_R_factor_gt 0.0414
_refine_ls_shift/su_max 0.185
_refine_ls_shift/su_mean 0.005
_refine_ls_structure_factor_coef Fsqd
_refine_ls_weighting_details 'w==1/[\s^2^(Fo^2^)+(0.0607P)^2^+0.0000P] where P==(Fo^2^+2Fc^2^)/3'
_refine_ls_weighting_scheme calc
_refine_ls_wR_factor_gt 0.0984
_refine_ls_wR_factor_ref 0.1059
_reflns_number_gt 6368
_reflns_number_total 9591
_reflns_threshold_expression >2sigma(I)
_cod_data_source_file b009133m.txt
_cod_data_source_block ku33
_cod_depositor_comments
;
The following automatic conversions were performed:

'_refine_ls_weighting_scheme' value 'calc
w==1/[\s^2^(Fo^2^)+(0.0607P)^2^+0.0000P] where P==(Fo^2^+2Fc^2^)/3'
was changed to 'calc'. New tag '_refine_ls_weighting_details' was
created. The value of the new tag was set to
'w==1/[\s^2^(Fo^2^)+(0.0607P)^2^+0.0000P] where P==(Fo^2^+2Fc^2^)/3'.

Automatic conversion script
Id: cif_fix_values 3143 2015-03-26 13:38:13Z robertas 
;
_cod_original_sg_symbol_H-M P2(1)/c
_cod_database_code 7114905

loop_
_symmetry_equiv_pos_as_xyz
'x, y, z'
'-x, y+1/2, -z+1/2'
'-x, -y, -z'
'x, -y-1/2, z-1/2'

loop_
_atom_site_label
_atom_site_type_symbol
_atom_site_fract_x
_atom_site_fract_y
_atom_site_fract_z
_atom_site_U_iso_or_equiv
_atom_site_adp_type
_atom_site_occupancy
_atom_site_calc_flag
_atom_site_refinement_flags
_atom_site_disorder_assembly
_atom_site_disorder_group
O1 O 0.690560(4) 0.126030(1) 0.207630(3) 0.03175(1) Uani 1 d . . .
O2 O 0.711870(3) 0.196250(1) 0.096290(3) 0.03227(1) Uani 1 d . . .
O3 O 0.573570(4) 0.151550(1) -0.076130(3) 0.03143(1) Uani 1 d . . .
O4 O 0.558070(3) 0.083280(1) 0.032300(2) 0.02855(1) Uani 1 d . . .
H110 H 0.69887(10) 0.15389(3) 0.18383(7) 0.0505(3) Uiso 0.65 d P . .
H120 H 0.65104(11) 0.18710(3) 0.02952(8) 0.0640(3) Uiso 0.65 d P . .
H130 H 0.56707(9) 0.12554(3) -0.04544(6) 0.0442(2) Uiso 0.65 d P . .
H140 H 0.59832(11) 0.09311(3) 0.10051(8) 0.0604(3) Uiso 0.65 d P . .
H210 H 0.6552(2) 0.11724(6) 0.13411(14) 0.0650(6) Uiso 0.35 d P . .
H220 H 0.7066(2) 0.16810(6) 0.12690(14) 0.0663(6) Uiso 0.35 d P . .
H230 H 0.61688(19) 0.17120(6) -0.02129(13) 0.0569(5) Uiso 0.35 d P . .
H240 H 0.5479(2) 0.10843(6) -0.01196(14) 0.0641(6) Uiso 0.35 d P . .
C1 C 0.855940(5) 0.204990(2) 0.100880(4) 0.02674(1) Uani 1 d . . .
C2 C 0.968980(5) 0.202170(2) 0.198140(4) 0.02790(1) Uani 1 d . . .
C3 C 1.112260(5) 0.213010(2) 0.203430(4) 0.03127(2) Uani 1 d . . .
H3 H 1.1895 0.2117 0.2696 0.038 Uiso 1 calc R . .
C4 C 1.147350(5) 0.225780(2) 0.115550(4) 0.03106(2) Uani 1 d . . .
C5 C 1.030490(5) 0.227110(2) 0.020020(4) 0.02988(1) Uani 1 d . . .
H5 H 1.0513 0.2350 -0.0414 0.036 Uiso 1 calc R . .
C6 C 0.884320(5) 0.217400(2) 0.010710(4) 0.02754(1) Uani 1 d . . .
C7 C 0.760790(5) 0.220590(2) -0.095610(4) 0.02968(1) Uani 1 d . . .
H7A H 0.6671 0.2282 -0.0841 0.036 Uiso 1 calc R . .
H7B H 0.7843 0.2447 -0.1363 0.036 Uiso 1 calc R . .
C8 C 1.306450(8) 0.238590(3) 0.120800(7) 0.03775(2) Uani 0.6921(1) d P A -1
C9 C 1.426090(9) 0.219890(4) 0.218800(7) 0.05224(3) Uani 0.6921(1) d P A -1
H9A H 1.4161 0.2332 0.2819 0.078 Uiso 0.6921(1) calc PR A -1
H9B H 1.5245 0.2265 0.2156 0.078 Uiso 0.6921(1) calc PR A -1
H9C H 1.4138 0.1881 0.2213 0.078 Uiso 0.6921(1) calc PR A -1
C10 C 1.316430(10) 0.289470(3) 0.125390(11) 0.07748(5) Uani 0.6921(1) d P A -1
H10A H 1.2429 0.3018 0.0623 0.116 Uiso 0.6921(1) calc PR A -1
H10B H 1.4160 0.2987 0.1290 0.116 Uiso 0.6921(1) calc PR A -1
H10C H 1.2967 0.3000 0.1878 0.116 Uiso 0.6921(1) calc PR A -1
C11 C 1.339940(9) 0.222320(4) 0.023320(7) 0.05826(3) Uani 0.6921(1) d P A -1
H11A H 1.3317 0.1903 0.0192 0.087 Uiso 0.6921(1) calc PR A -1
H11B H 1.4407 0.2311 0.0289 0.087 Uiso 0.6921(1) calc PR A -1
H11C H 1.2687 0.2353 -0.0400 0.087 Uiso 0.6921(1) calc PR A -1
C8A C 1.303660(18) 0.241440(6) 0.131060(15) 0.03775(2) Uani 0.3079(1) d P A -2
C9A C 1.41412(2) 0.207990(8) 0.195230(17) 0.05224(3) Uani 0.3079(1) d P A -2
H9A1 H 1.5151 0.2189 0.2090 0.078 Uiso 0.3079(1) calc PR A -2
H9A2 H 1.4010 0.1803 0.1562 0.078 Uiso 0.3079(1) calc PR A -2
H9A3 H 1.3978 0.2031 0.2620 0.078 Uiso 0.3079(1) calc PR A -2
C10A C 1.33887(2) 0.283650(7) 0.19299(2) 0.07748(5) Uani 0.3079(1) d P A -2
H10D H 1.3276 0.2792 0.2616 0.116 Uiso 0.3079(1) calc PR A -2
H10E H 1.2707 0.3067 0.1546 0.116 Uiso 0.3079(1) calc PR A -2
H10F H 1.4411 0.2924 0.2030 0.116 Uiso 0.3079(1) calc PR A -2
C11A C 1.33095(2) 0.245520(8) 0.028921(17) 0.05826(3) Uani 0.3079(1) d P A -2
H11D H 1.4367 0.2508 0.0426 0.087 Uiso 0.3079(1) calc PR A -2
H11E H 1.2730 0.2701 -0.0113 0.087 Uiso 0.3079(1) calc PR A -2
H11F H 1.3011 0.2183 -0.0113 0.087 Uiso 0.3079(1) calc PR A -2
C12 C 0.651740(5) 0.144240(2) -0.143550(3) 0.02601(1) Uani 1 d . . .
C13 C 0.737510(5) 0.178750(2) -0.159990(4) 0.02750(1) Uani 1 d . . .
C14 C 0.801070(5) 0.173870(2) -0.237160(4) 0.03146(1) Uani 1 d . . .
H14 H 0.8566 0.1975 -0.2505 0.038 Uiso 1 calc R . .
C15 C 0.786760(5) 0.135530(2) -0.296100(4) 0.03059(1) Uani 1 d . . .
C16 C 0.709380(5) 0.100940(2) -0.271370(4) 0.02809(1) Uani 1 d . . .
H16 H 0.7033 0.0739 -0.3074 0.034 Uiso 1 calc R . .
C17 C 0.640320(5) 0.104340(2) -0.195860(3) 0.02556(1) Uani 1 d . . .
C18 C 0.550360(5) 0.065920(2) -0.176520(3) 0.02634(1) Uani 1 d . . .
H18A H 0.4603 0.0779 -0.1663 0.032 Uiso 1 calc R . .
H18B H 0.5175 0.0476 -0.2407 0.032 Uiso 1 calc R . .
C19 C 0.845990(6) 0.133750(2) -0.388230(4) 0.03905(2) Uani 0.9224(1) d P B -1
C20 C 1.004550(7) 0.151480(3) -0.354620(6) 0.06948(3) Uani 0.9224(1) d P B -1
H20A H 1.0690 0.1335 -0.2973 0.104 Uiso 0.9224(1) calc PR B -1
H20B H 1.0060 0.1819 -0.3307 0.104 Uiso 0.9224(1) calc PR B -1
H20C H 1.0402 0.1505 -0.4144 0.104 Uiso 0.9224(1) calc PR B -1
C21 C 0.747350(9) 0.163980(3) -0.476000(5) 0.06009(3) Uani 0.9224(1) d P B -1
H21A H 0.7833 0.1637 -0.5356 0.090 Uiso 0.9224(1) calc PR B -1
H21B H 0.7515 0.1940 -0.4491 0.090 Uiso 0.9224(1) calc PR B -1
H21C H 0.6447 0.1534 -0.4989 0.090 Uiso 0.9224(1) calc PR B -1
C22 C 0.842040(8) 0.088050(2) -0.432870(5) 0.05049(2) Uani 0.9224(1) d P B -1
H22A H 0.9014 0.0682 -0.3776 0.076 Uiso 0.9224(1) calc PR B -1
H22B H 0.8828 0.0887 -0.4901 0.076 Uiso 0.9224(1) calc PR B -1
H22C H 0.7393 0.0776 -0.4598 0.076 Uiso 0.9224(1) calc PR B -1
C19A C 0.87022(8) 0.13262(2) -0.37591(5) 0.03905(2) Uani 0.0776(1) d P B -2
C20A C 1.03345(9) 0.11891(4) -0.33002(7) 0.06948(3) Uani 0.0776(1) d P B -2
H20D H 1.0397 0.0874 -0.3151 0.104 Uiso 0.0776(1) calc PR B -2
H20E H 1.0819 0.1352 -0.2649 0.104 Uiso 0.0776(1) calc PR B -2
H20F H 1.0832 0.1254 -0.3807 0.104 Uiso 0.0776(1) calc PR B -2
C21A C 0.85922(11) 0.17603(3) -0.43425(6) 0.06009(3) Uani 0.0776(1) d P B -2
H21D H 0.9381 0.1958 -0.3929 0.090 Uiso 0.0776(1) calc PR B -2
H21E H 0.7625 0.1895 -0.4446 0.090 Uiso 0.0776(1) calc PR B -2
H21F H 0.8701 0.1707 -0.5026 0.090 Uiso 0.0776(1) calc PR B -2
C22A C 0.76405(9) 0.10582(3) -0.46815(6) 0.05049(2) Uani 0.0776(1) d P B -2
H22D H 0.8135 0.0991 -0.5189 0.076 Uiso 0.0776(1) calc PR B -2
H22E H 0.6742 0.1230 -0.5027 0.076 Uiso 0.0776(1) calc PR B -2
H22F H 0.7372 0.0784 -0.4412 0.076 Uiso 0.0776(1) calc PR B -2
C23 C 0.633050(5) 0.046380(2) 0.017980(3) 0.02304(1) Uani 1 d . . .
C24 C 0.628980(5) 0.036200(2) -0.083290(3) 0.02362(1) Uani 1 d . . .
C25 C 0.695710(5) -0.002700(2) -0.097220(3) 0.02617(1) Uani 1 d . . .
H25 H 0.6932 -0.0102 -0.1659 0.031 Uiso 1 calc R . .
C26 C 0.766410(5) -0.031360(2) -0.014700(4) 0.02581(1) Uani 1 d . . .
C27 C 0.771300(5) -0.018620(2) 0.085280(4) 0.02594(1) Uani 1 d . . .
H27 H 0.8209 -0.0370 0.1432 0.031 Uiso 1 calc R . .
C28 C 0.706530(5) 0.019920(2) 0.103740(3) 0.02373(1) Uani 1 d . . .
C29 C 0.716720(5) 0.032340(2) 0.214930(3) 0.02672(1) Uani 1 d . . .
H29A H 0.7278 0.0052 0.2571 0.032 Uiso 1 calc R . .
H29B H 0.6225 0.0465 0.2123 0.032 Uiso 1 calc R . .
C30 C 0.837080(7) -0.073350(2) -0.038230(5) 0.02838(2) Uani 0.7803(1) d P C -1
C31 C 0.968040(8) -0.061720(3) -0.073450(7) 0.05108(2) Uani 0.7803(1) d P C -1
H31A H 1.0112 -0.0886 -0.0901 0.077 Uiso 0.7803(1) calc PR C -1
H31B H 1.0432 -0.0460 -0.0169 0.077 Uiso 0.7803(1) calc PR C -1
H31C H 0.9337 -0.0430 -0.1359 0.077 Uiso 0.7803(1) calc PR C -1
C32 C 0.725930(8) -0.099880(2) -0.126070(6) 0.03895(2) Uani 0.7803(1) d P C -1
H32A H 0.7752 -0.1258 -0.1414 0.058 Uiso 0.7803(1) calc PR C -1
H32B H 0.6881 -0.0817 -0.1893 0.058 Uiso 0.7803(1) calc PR C -1
H32C H 0.6433 -0.1091 -0.1037 0.058 Uiso 0.7803(1) calc PR C -1
C33 C 0.891220(10) -0.102680(3) 0.059220(6) 0.05426(3) Uani 0.7803(1) d P C -1
H33A H 0.8092 -0.1083 0.0853 0.081 Uiso 0.7803(1) calc PR C -1
H33B H 0.9721 -0.0880 0.1139 0.081 Uiso 0.7803(1) calc PR C -1
H33C H 0.9270 -0.1306 0.0408 0.081 Uiso 0.7803(1) calc PR C -1
C30A C 0.84278(2) -0.076480(7) -0.018039(17) 0.02838(2) Uani 0.2197(1) d P C -2
C31A C 1.01126(3) -0.069270(10) 0.01771(2) 0.05108(2) Uani 0.2197(1) d P C -2
H31D H 1.0326 -0.0431 -0.0168 0.077 Uiso 0.2197(1) calc PR C -2
H31E H 1.0585 -0.0949 -0.0013 0.077 Uiso 0.2197(1) calc PR C -2
H31F H 1.0502 -0.0652 0.0940 0.077 Uiso 0.2197(1) calc PR C -2
C32A C 0.79870(3) -0.090080(8) -0.13536(2) 0.03895(2) Uani 0.2197(1) d P C -2
H32D H 0.6904 -0.0917 -0.1664 0.058 Uiso 0.2197(1) calc PR C -2
H32E H 0.8417 -0.1188 -0.1403 0.058 Uiso 0.2197(1) calc PR C -2
H32F H 0.8362 -0.0683 -0.1733 0.058 Uiso 0.2197(1) calc PR C -2
C33A C 0.80460(3) -0.112820(9) 0.04340(2) 0.05426(3) Uani 0.2197(1) d P C -2
H33D H 0.8381 -0.1050 0.1180 0.081 Uiso 0.2197(1) calc PR C -2
H33E H 0.8538 -0.1399 0.0342 0.081 Uiso 0.2197(1) calc PR C -2
H33F H 0.6970 -0.1173 0.0180 0.081 Uiso 0.2197(1) calc PR C -2
C34 C 0.829590(5) 0.108670(2) 0.261790(3) 0.02514(1) Uani 1 d . . .
C35 C 0.844550(5) 0.063180(2) 0.270340(3) 0.02485(1) Uani 1 d . . .
C36 C 0.981620(5) 0.046460(2) 0.330630(3) 0.02693(1) Uani 1 d . . .
H36 H 0.9931 0.0156 0.3379 0.032 Uiso 1 calc R . .
C37 C 1.103860(5) 0.073210(2) 0.381220(3) 0.02681(1) Uani 1 d . . .
C38 C 1.084270(5) 0.118090(2) 0.367020(3) 0.02753(1) Uani 1 d . . .
H38 H 1.1662 0.1369 0.3990 0.033 Uiso 1 calc R . .
C39 C 0.948870(5) 0.136640(2) 0.307600(3) 0.02630(1) Uani 1 d . . .
C40 C 0.936790(6) 0.185960(2) 0.294300(4) 0.03025(1) Uani 1 d . . .
H40A H 1.0072 0.2000 0.3576 0.036 Uiso 1 calc R . .
H40B H 0.8354 0.1952 0.2889 0.036 Uiso 1 calc R . .
C41 C 1.251120(5) 0.053000(2) 0.449910(4) 0.03140(1) Uani 1 d . . .
C42 C 1.310180(6) 0.022480(2) 0.382880(4) 0.03972(2) Uani 1 d . . .
H42A H 1.2325 0.0017 0.3451 0.060 Uiso 1 calc R . .
H42B H 1.3964 0.0063 0.4285 0.060 Uiso 1 calc R . .
H42C H 1.3393 0.0399 0.3323 0.060 Uiso 1 calc R . .
C43 C 1.225980(6) 0.026490(2) 0.538750(4) 0.04251(2) Uani 1 d . . .
H43A H 1.1928 0.0462 0.5836 0.064 Uiso 1 calc R . .
H43B H 1.3189 0.0123 0.5807 0.064 Uiso 1 calc R . .
H43C H 1.1501 0.0041 0.5087 0.064 Uiso 1 calc R . .
C44 C 1.369460(7) 0.087650(2) 0.499220(5) 0.04906(2) Uani 1 d . . .
H44A H 1.3863 0.1052 0.4437 0.074 Uiso 1 calc R . .
H44B H 1.4621 0.0732 0.5408 0.074 Uiso 1 calc R . .
H44C H 1.3359 0.1068 0.5448 0.074 Uiso 1 calc R . .

loop_
_atom_site_aniso_label
_atom_site_aniso_U_11
_atom_site_aniso_U_22
_atom_site_aniso_U_33
_atom_site_aniso_U_23
_atom_site_aniso_U_13
_atom_site_aniso_U_12
O1 0.02609(1) 0.03406(2) 0.03382(2) -0.00349(1) 0.00850(1) 0.00543(1)
O2 0.02375(1) 0.03255(2) 0.04005(2) -0.00129(1) 0.01025(1) 0.00219(1)
O3 0.03129(2) 0.03021(2) 0.03475(2) 0.00092(1) 0.01378(1) -0.00048(1)
O4 0.02663(1) 0.02845(2) 0.03217(1) -0.00084(1) 0.01205(1) 0.00056(1)
C1 0.02403(2) 0.01995(2) 0.03504(2) -0.00263(2) 0.00846(2) 0.00225(2)
C2 0.03070(2) 0.01920(2) 0.03216(2) -0.00388(2) 0.00854(2) 0.00226(2)
C3 0.02835(2) 0.02382(2) 0.03544(2) -0.00246(2) 0.00277(2) 0.00139(2)
C4 0.02497(2) 0.02187(2) 0.04387(2) -0.00081(2) 0.00846(2) 0.00121(2)
C5 0.03057(2) 0.02202(2) 0.03735(2) 0.00123(2) 0.01191(2) 0.00043(2)
C6 0.02782(2) 0.01788(2) 0.03348(2) -0.00104(2) 0.00594(2) 0.00131(2)
C7 0.02941(2) 0.02323(2) 0.03325(2) 0.00461(2) 0.00654(2) -0.00176(2)
C8 0.02531(2) 0.03164(3) 0.05524(3) 0.00006(2) 0.01230(2) 0.00040(2)
C9 0.02444(3) 0.07162(6) 0.05144(4) -0.00521(4) 0.00089(3) -0.00569(3)
C10 0.03909(3) 0.03352(4) 0.16497(11) 0.00938(6) 0.04136(5) -0.00407(3)
C11 0.03060(3) 0.08719(9) 0.05856(4) 0.00233(5) 0.01717(3) 0.00580(5)
C8A 0.02531(2) 0.03164(3) 0.05524(3) 0.00006(2) 0.01230(2) 0.00040(2)
C9A 0.02444(3) 0.07162(6) 0.05144(4) -0.00521(4) 0.00089(3) -0.00569(3)
C10A 0.03909(3) 0.03352(4) 0.16497(11) 0.00938(6) 0.04136(5) -0.00407(3)
C11A 0.03060(3) 0.08719(9) 0.05856(4) 0.00233(5) 0.01717(3) 0.00580(5)
C12 0.02256(2) 0.02874(2) 0.02468(2) 0.00376(2) 0.00536(2) -0.00008(2)
C13 0.02467(2) 0.02629(2) 0.02751(2) 0.00481(2) 0.00360(2) -0.00156(2)
C14 0.02986(2) 0.03086(2) 0.03179(2) 0.00519(2) 0.00805(2) -0.00808(2)
C15 0.02871(2) 0.03591(3) 0.02721(2) 0.00349(2) 0.00956(2) -0.00493(2)
C16 0.02825(2) 0.02937(2) 0.02493(2) 0.00145(2) 0.00679(2) -0.00399(2)
C17 0.02279(2) 0.02787(2) 0.02293(2) 0.00371(2) 0.00374(2) -0.00324(2)
C18 0.02506(2) 0.02827(2) 0.02400(2) 0.00015(2) 0.00611(2) -0.00630(2)
C19 0.04361(3) 0.04250(3) 0.03597(2) -0.00024(2) 0.01993(2) -0.01195(2)
C20 0.06082(3) 0.09492(6) 0.06879(3) -0.01721(4) 0.04298(2) -0.03514(4)
C21 0.08805(5) 0.05956(4) 0.03839(3) 0.00917(3) 0.02894(3) -0.00590(4)
C22 0.06798(3) 0.04392(4) 0.05702(3) -0.00225(3) 0.04397(2) -0.00503(3)
C19A 0.04361(3) 0.04250(3) 0.03597(2) -0.00024(2) 0.01993(2) -0.01195(2)
C20A 0.06082(3) 0.09492(6) 0.06879(3) -0.01721(4) 0.04298(2) -0.03514(4)
C21A 0.08805(5) 0.05956(4) 0.03839(3) 0.00917(3) 0.02894(3) -0.00590(4)
C22A 0.06798(3) 0.04392(4) 0.05702(3) -0.00225(3) 0.04397(2) -0.00503(3)
C23 0.01933(2) 0.02308(2) 0.02800(2) -0.00158(2) 0.00970(1) -0.00463(2)
C24 0.01992(2) 0.02685(2) 0.02378(2) -0.00009(2) 0.00701(1) -0.00753(2)
C25 0.02550(2) 0.02884(2) 0.02591(2) -0.00452(2) 0.01099(1) -0.00739(2)
C26 0.02171(2) 0.02563(2) 0.03115(2) -0.00299(2) 0.01035(2) -0.00595(2)
C27 0.02278(2) 0.02600(2) 0.02761(2) 0.00170(2) 0.00669(2) -0.00415(2)
C28 0.02134(2) 0.02634(2) 0.02409(2) -0.00098(2) 0.00846(1) -0.00710(2)
C29 0.02756(2) 0.02977(2) 0.02395(2) 0.00091(2) 0.01022(2) -0.00345(2)
C30 0.02679(2) 0.02721(2) 0.03277(2) -0.00083(2) 0.01222(2) -0.00180(2)
C31 0.03822(3) 0.04570(4) 0.07987(4) -0.01922(4) 0.03379(3) -0.00870(3)
C32 0.03469(3) 0.02827(3) 0.05153(3) -0.01044(3) 0.01155(3) -0.00252(3)
C33 0.07126(5) 0.04177(4) 0.04707(3) 0.00408(3) 0.01659(4) 0.02483(4)
C30A 0.02679(2) 0.02721(2) 0.03277(2) -0.00083(2) 0.01222(2) -0.00180(2)
C31A 0.03822(3) 0.04570(4) 0.07987(4) -0.01922(4) 0.03379(3) -0.00870(3)
C32A 0.03469(3) 0.02827(3) 0.05153(3) -0.01044(3) 0.01155(3) -0.00252(3)
C33A 0.07126(5) 0.04177(4) 0.04707(3) 0.00408(3) 0.01659(4) 0.02483(4)
C34 0.02467(2) 0.02992(2) 0.02217(2) -0.00225(2) 0.00968(1) 0.00281(2)
C35 0.02736(2) 0.02888(2) 0.01983(2) -0.00248(2) 0.00999(1) -0.00209(2)
C36 0.03119(2) 0.02729(2) 0.02297(2) 0.00026(2) 0.01006(2) 0.00017(2)
C37 0.02720(2) 0.03299(2) 0.01989(2) -0.00002(2) 0.00753(2) 0.00014(2)
C38 0.02767(2) 0.03177(2) 0.02244(2) -0.00419(2) 0.00757(2) -0.00383(2)
C39 0.03043(2) 0.02715(2) 0.02267(2) -0.00507(2) 0.01079(2) -0.00026(2)
C40 0.03281(2) 0.02767(2) 0.02815(2) -0.00759(2) 0.00757(2) 0.00078(2)
C41 0.02851(2) 0.03778(3) 0.02454(2) 0.00197(2) 0.00463(2) 0.00242(2)
C42 0.03531(2) 0.05115(3) 0.03159(2) 0.00394(2) 0.00993(2) 0.01119(2)
C43 0.04315(3) 0.05461(3) 0.02871(2) 0.00978(2) 0.01082(2) 0.00946(3)
C44 0.03322(3) 0.05027(3) 0.04878(3) -0.00001(3) -0.00551(3) -0.00079(3)

loop_
_atom_type_symbol
_atom_type_description
_atom_type_scat_dispersion_real
_atom_type_scat_dispersion_imag
_atom_type_scat_source
C C 0.0033 0.0016 'International Tables Vol C Tables 4.2.6.8 and 6.1.1.4'
H H 0.0000 0.0000 'International Tables Vol C Tables 4.2.6.8 and 6.1.1.4'
O O 0.0106 0.0060 'International Tables Vol C Tables 4.2.6.8 and 6.1.1.4'

loop_
_geom_angle_atom_site_label_1
_geom_angle_atom_site_label_2
_geom_angle_atom_site_label_3
_geom_angle
O2 C1 C6 120.112(4)
O2 C1 C2 118.219(6)
C6 C1 C2 121.644(6)
C3 C2 C1 118.093(6)
C3 C2 C40 121.181(4)
C1 C2 C40 120.681(6)
C2 C3 C4 122.789(4)
C5 C4 C3 116.612(6)
C5 C4 C8A 124.295(9)
C3 C4 C8A 118.798(8)
C5 C4 C8 120.155(6)
C3 C4 C8 123.230(5)
C8A C4 C8 6.347(8)
C4 C5 C6 122.907(6)
C1 C6 C5 117.928(4)
C1 C6 C7 121.691(6)
C5 C6 C7 120.381(5)
C13 C7 C6 113.820(5)
C9 C8 C11 107.930(8)
C9 C8 C4 112.285(8)
C11 C8 C4 111.507(6)
C9 C8 C10 108.525(7)
C11 C8 C10 109.113(9)
C4 C8 C10 107.407(7)
C11A C8A C10A 111.45(2)
C11A C8A C9A 106.170(18)
C10A C8A C9A 105.947(15)
C11A C8A C4 111.856(13)
C10A C8A C4 111.649(16)
C9A C8A C4 109.430(15)
O3 C12 C17 120.669(5)
O3 C12 C13 117.621(5)
C17 C12 C13 121.668(6)
C14 C13 C12 118.174(5)
C14 C13 C7 120.458(5)
C12 C13 C7 121.367(6)
C13 C14 C15 122.575(5)
C16 C15 C14 116.967(6)
C16 C15 C19 122.786(5)
C14 C15 C19 120.125(5)
C16 C15 C19A 124.53(3)
C14 C15 C19A 118.21(3)
C19 C15 C19A 8.83(2)
C15 C16 C17 122.840(5)
C12 C17 C16 117.487(5)
C12 C17 C18 122.248(6)
C16 C17 C18 120.206(5)
C24 C18 C17 116.558(5)
C22 C19 C20 109.368(6)
C22 C19 C15 112.975(6)
C20 C19 C15 110.470(5)
C22 C19 C21 108.417(6)
C20 C19 C21 107.716(7)
C15 C19 C21 107.727(6)
C21A C19A C20A 109.15(7)
C21A C19A C22A 97.43(5)
C20A C19A C22A 118.93(7)
C21A C19A C15 110.47(6)
C20A C19A C15 115.51(5)
C22A C19A C15 103.82(6)
O4 C23 C28 119.603(5)
O4 C23 C24 118.471(4)
C28 C23 C24 121.902(5)
C25 C24 C23 117.584(4)
C25 C24 C18 120.951(5)
C23 C24 C18 121.443(5)
C24 C25 C26 123.026(5)
C27 C26 C25 116.672(6)
C27 C26 C30 124.306(4)
C25 C26 C30 118.990(6)
C27 C26 C30A 114.268(9)
C25 C26 C30A 129.060(9)
C30 C26 C30A 10.175(9)
C28 C27 C26 122.700(4)
C27 C28 C23 118.032(5)
C27 C28 C29 120.335(4)
C23 C28 C29 121.633(5)
C28 C29 C35 114.257(5)
C31 C30 C32 108.000(7)
C31 C30 C33 109.292(6)
C32 C30 C33 107.667(7)
C31 C30 C26 109.818(6)
C32 C30 C26 111.286(5)
C33 C30 C26 110.700(7)
C33A C30A C31A 111.01(2)
C33A C30A C32A 109.62(2)
C31A C30A C32A 104.59(2)
C33A C30A C26 115.31(2)
C31A C30A C26 108.471(17)
C32A C30A C26 107.231(15)
O1 C34 C39 119.816(5)
O1 C34 C35 118.406(4)
C39 C34 C35 121.765(5)
C36 C35 C34 117.668(4)
C36 C35 C29 120.347(5)
C34 C35 C29 121.981(4)
C35 C36 C37 122.789(6)
C38 C37 C36 117.113(5)
C38 C37 C41 122.352(4)
C36 C37 C41 120.531(6)
C37 C38 C39 122.453(4)
C34 C39 C38 118.131(5)
C34 C39 C40 122.508(5)
C38 C39 C40 119.359(4)
C39 C40 C2 113.296(4)
C44 C41 C37 112.425(6)
C44 C41 C43 108.224(5)
C37 C41 C43 109.280(5)
C44 C41 C42 108.013(6)
C37 C41 C42 109.495(5)
C43 C41 C42 109.351(6)

loop_
_geom_bond_atom_site_label_1
_geom_bond_atom_site_label_2
_geom_bond_distance
O1 C34 1.3896
O2 C1 1.3873
O3 C12 1.3819
O4 C23 1.3841
C1 C6 1.39062(11)
C1 C2 1.3954
C2 C3 1.39096(11)
C2 C40 1.51926(11)
C3 C4 1.39746(10)
C4 C5 1.3950
C4 C8A 1.5181(2)
C4 C8 1.55273(12)
C5 C6 1.39559(11)
C6 C7 1.5254
C7 C13 1.5186
C8 C9 1.53892(12)
C8 C11 1.54260(16)
C8 C10 1.55475(15)
C8A C11A 1.4975(3)
C8A C10A 1.5108(3)
C8A C9A 1.5141(3)
C12 C17 1.3936
C12 C13 1.3993
C13 C14 1.3849
C14 C15 1.3960
C15 C16 1.3944
C15 C19 1.53721(12)
C15 C19A 1.5504(8)
C16 C17 1.3980
C17 C18 1.5294
C18 C24 1.5288
C19 C22 1.51464(12)
C19 C20 1.52996(12)
C19 C21 1.54716(10)
C19A C21A 1.5269(12)
C19A C20A 1.5329(11)
C19A C22A 1.5495(9)
C23 C28 1.3930
C23 C24 1.39359(10)
C24 C25 1.3909
C25 C26 1.3992
C26 C27 1.39391(10)
C26 C30 1.53214(10)
C26 C30A 1.5667(2)
C27 C28 1.3912
C28 C29 1.52319(11)
C29 C35 1.5249
C30 C31 1.52859(14)
C30 C32 1.5311
C30 C33 1.53160(12)
C30A C33A 1.5038(4)
C30A C31A 1.5365(3)
C30A C32A 1.5552(3)
C34 C39 1.3923
C34 C35 1.39561(10)
C35 C36 1.3874
C36 C37 1.4012
C37 C38 1.38617(10)
C37 C41 1.5319
C38 C39 1.3940
C39 C40 1.51477(11)
C41 C44 1.5283
C41 C43 1.53493(10)
C41 C42 1.5363
